data_7001408
loop_
_publ_author_name
'K\"ohn, Randolf D.'
'Tom\'as Laudo, Lorena'
'Pan, Zhida'
'Speiser, Fredy'
'Kociok-K\"ohn, Gabriele'

_publ_section_title
;
 Triangular tricopper(i) clusters supported by donor-substituted
 triazacyclohexanes
;
_journal_issue 23
_journal_name_full 'Dalton Transactions'
_journal_page_first 4556
_journal_page_last 4568
_journal_paper_doi 10.1039/b819268e
_journal_year 2009
_chemical_formula_moiety '2(C21 H24 Br3 Cu3 N6), 0.5(C4 H6 N2), C2 H3 N'
_chemical_formula_sum 'C46 H54 Br6 Cu6 N14'
_chemical_formula_weight 1663.73
_chemical_name_systematic
;
?
;
_space_group_IT_number 2
_symmetry_cell_setting triclinic
_symmetry_space_group_name_Hall '-P 1'
_symmetry_space_group_name_H-M 'P -1'
_atom_sites_solution_hydrogens geom
_atom_sites_solution_primary direct
_atom_sites_solution_secondary difmap
_audit_creation_method SHELXL-97
_cell_angle_alpha 62.5160(10)
_cell_angle_beta 83.9880(10)
_cell_angle_gamma 79.1640(10)
_cell_formula_units_Z 2
_cell_length_a 11.50940(10)
_cell_length_b 16.16180(10)
_cell_length_c 17.23840(10)
_cell_measurement_reflns_used 40592
_cell_measurement_temperature 150(2)
_cell_measurement_theta_max 30.034
_cell_measurement_theta_min 2.910
_cell_volume 2793.35(4)
_computing_cell_refinement 'HKL Scalepack (Otwinski & Minor, 1997)'
_computing_data_collection 'Collect (Nonius BV, 1997-2000)'
_computing_data_reduction
;
DENZO-SCALEPACK Z. Otwinowski and W. Minor, "
Processing of X-ray Diffraction Data Collected in Oscillation Mode ",
Methods in Enzymology, Volume 276: Macromolecular Crystallography,
part A, p.307-326, 1997,C.W. Carter, Jr. & R. M. Sweet, Eds., Academic Press.
;
_computing_molecular_graphics 'ORTEP3 for Windows - Farrugia, L. J. J. Appl. Crystallogr. 1997, 30, 565'
_computing_publication_material
;
'WinGX publication routines, Farrugia,
L. J., J. Appl. Crystallogr., 1999, 32, 837-838
;
_computing_structure_refinement
;
SHELXL97 -Program for Crystal Structure Analysis (Release 97-2).
Sheldrick, G.M., Instit\"ut f\"ur Anorganische Chemie der Universit\"at,
Tammanstrasse 4, D-3400 G\"ottingen, Germany, 1998
;
_computing_structure_solution
;
SIR97- Altomare A., Burla M.C., Camalli M., Cascarano G.L., Giacovazzo C. ,
Guagliardi A., Moliterni A.G.G., Polidori G.,Spagna R.
(1999) J. Appl. Cryst. 32, 115-119
;
_diffrn_ambient_temperature 150(2)
_diffrn_measured_fraction_theta_full 0.996
_diffrn_measured_fraction_theta_max 0.996
_diffrn_measurement_device '95mm CCD camera on \k-goniostat'
_diffrn_measurement_device_type 'Nonius Kappa CCD'
_diffrn_measurement_method '281 2.0 degree images with \v scans'
_diffrn_radiation_monochromator graphite
_diffrn_radiation_source 'fine-focus sealed tube'
_diffrn_radiation_type MoK\a
_diffrn_radiation_wavelength 0.71073
_diffrn_reflns_av_R_equivalents 0.0520
_diffrn_reflns_av_sigmaI/netI 0.0394
_diffrn_reflns_limit_h_max 16
_diffrn_reflns_limit_h_min -16
_diffrn_reflns_limit_k_max 22
_diffrn_reflns_limit_k_min -22
_diffrn_reflns_limit_l_max 23
_diffrn_reflns_limit_l_min -24
_diffrn_reflns_number 70160
_diffrn_reflns_theta_full 30.06
_diffrn_reflns_theta_max 30.06
_diffrn_reflns_theta_min 3.66
_diffrn_standards_decay_% 0
_diffrn_standards_number 0
_exptl_absorpt_coefficient_mu 6.581
_exptl_absorpt_correction_T_max 0.307
_exptl_absorpt_correction_T_min 0.232
_exptl_absorpt_correction_type multi-scan
_exptl_absorpt_process_details
;
multi-scan from symmetry-related measurements
Sortav (Blessing 1995)
;
_exptl_crystal_colour yellow
_exptl_crystal_density_diffrn 1.978
_exptl_crystal_density_method 'not measured'
_exptl_crystal_description prism
_exptl_crystal_F_000 1624
_exptl_crystal_size_max 0.25
_exptl_crystal_size_mid 0.25
_exptl_crystal_size_min 0.18
_refine_diff_density_max 0.758
_refine_diff_density_min -0.998
_refine_diff_density_rms 0.124
_refine_ls_extinction_method none
_refine_ls_goodness_of_fit_ref 1.048
_refine_ls_hydrogen_treatment constr
_refine_ls_matrix_type full
_refine_ls_number_parameters 677
_refine_ls_number_reflns 16330
_refine_ls_number_restraints 0
_refine_ls_restrained_S_all 1.048
_refine_ls_R_factor_all 0.0464
_refine_ls_R_factor_gt 0.0342
_refine_ls_shift/su_max 0.004
_refine_ls_shift/su_mean 0.000
_refine_ls_structure_factor_coef Fsqd
_refine_ls_weighting_details 'calc w=1/[\s^2^(Fo^2^)+(0.0432P)^2^+1.1353P] where P=(Fo^2^+2Fc^2^)/3'
_refine_ls_weighting_scheme calc
_refine_ls_wR_factor_gt 0.0788
_refine_ls_wR_factor_ref 0.0847
_reflns_number_gt 13505
_reflns_number_total 16330
_reflns_threshold_expression >2sigma(I)
_cod_data_source_file b819268e.txt
_cod_data_source_block k08rdk11
_cod_original_cell_volume 2793.35(3)
_cod_database_code 7001408

loop_
_symmetry_equiv_pos_as_xyz
'x, y, z'
'-x, -y, -z'

loop_
_atom_site_label
_atom_site_type_symbol
_atom_site_fract_x
_atom_site_fract_y
_atom_site_fract_z
_atom_site_U_iso_or_equiv
_atom_site_adp_type
_atom_site_occupancy
_atom_site_symmetry_multiplicity
_atom_site_calc_flag
_atom_site_refinement_flags
_atom_site_disorder_assembly
_atom_site_disorder_group
Cu1 Cu 0.26281(3) -1.01807(2) -0.79418(2) 0.02631(7) Uani 1 1 d . . .
Cu2 Cu 0.28164(3) -0.85462(2) -0.790083(19) 0.02492(7) Uani 1 1 d . . .
Cu3 Cu 0.09158(3) -0.94959(2) -0.69691(2) 0.02501(7) Uani 1 1 d . . .
Cu4 Cu -0.13096(3) -0.47778(2) -0.78755(2) 0.02843(7) Uani 1 1 d . . .
Cu5 Cu -0.28520(3) -0.62227(2) -0.72773(2) 0.02777(7) Uani 1 1 d . . .
Cu6 Cu -0.34005(3) -0.46354(2) -0.69309(2) 0.02819(7) Uani 1 1 d . . .
Br1 Br 0.14790(2) -1.116223(17) -0.673045(16) 0.02853(6) Uani 1 1 d . . .
Br2 Br 0.43654(2) -0.994180(18) -0.741394(18) 0.03019(6) Uani 1 1 d . . .
Br3 Br 0.17436(2) -0.842884(19) -0.665395(16) 0.02745(6) Uani 1 1 d . . .
Br4 Br -0.24626(2) -0.329934(17) -0.810973(16) 0.02891(6) Uani 1 1 d . . .
Br5 Br -0.16249(2) -0.578092(18) -0.856437(16) 0.02718(6) Uani 1 1 d . . .
Br6 Br -0.47829(2) -0.520794(18) -0.741256(17) 0.02873(6) Uani 1 1 d . . .
C1 C 0.0114(2) -0.91568(17) -0.87540(16) 0.0225(4) Uani 1 1 d . . .
H1A H -0.0392 -0.8804 -0.9274 0.027 Uiso 1 1 calc R . .
H1B H -0.0143 -0.9779 -0.8397 0.027 Uiso 1 1 calc R . .
N1 N 0.13545(17) -0.92893(14) -0.90313(13) 0.0206(4) Uani 1 1 d . . .
C11 C 0.1465(2) -0.98084(19) -0.95550(17) 0.0285(5) Uani 1 1 d . . .
H11A H 0.1197 -0.9364 -1.0156 0.034 Uiso 1 1 calc R . .
H11B H 0.0940 -1.0295 -0.9297 0.034 Uiso 1 1 calc R . .
C12 C 0.2716(2) -1.02794(18) -0.95994(17) 0.0285(5) Uani 1 1 d . . .
C13 C 0.3159(3) -1.0411(2) -1.0322(2) 0.0401(7) Uani 1 1 d . . .
H13 H 0.2709 -1.0147 -1.0837 0.048 Uiso 1 1 calc R . .
C14 C 0.4283(3) -1.0940(2) -1.0273(2) 0.0483(9) Uani 1 1 d . . .
H14 H 0.4604 -1.1049 -1.0755 0.058 Uiso 1 1 calc R . .
C15 C 0.4915(3) -1.1300(2) -0.9529(2) 0.0470(9) Uani 1 1 d . . .
H15 H 0.5668 -1.1682 -0.9476 0.056 Uiso 1 1 calc R . .
C16 C 0.4441(3) -1.1098(2) -0.8850(2) 0.0380(7) Uani 1 1 d . . .
H16 H 0.4901 -1.1316 -0.8346 0.046 Uiso 1 1 calc R . .
N11 N 0.3350(2) -1.06037(15) -0.88815(15) 0.0297(5) Uani 1 1 d . . .
C2 C 0.1724(2) -0.83590(16) -0.95668(15) 0.0205(4) Uani 1 1 d . . .
H2A H 0.2553 -0.8441 -0.9774 0.025 Uiso 1 1 calc R . .
H2B H 0.1216 -0.7991 -1.0084 0.025 Uiso 1 1 calc R . .
N2 N 0.16192(17) -0.78544(14) -0.90367(13) 0.0203(4) Uani 1 1 d . . .
C21 C 0.1986(2) -0.69145(16) -0.95675(16) 0.0221(4) Uani 1 1 d . . .
H21A H 0.1551 -0.6468 -0.9352 0.027 Uiso 1 1 calc R . .
H21B H 0.1766 -0.6676 -1.0183 0.027 Uiso 1 1 calc R . .
C22 C 0.3297(2) -0.69388(16) -0.95346(16) 0.0216(4) Uani 1 1 d . . .
C23 C 0.3908(2) -0.63249(19) -1.02432(17) 0.0290(5) Uani 1 1 d . . .
H23 H 0.3533 -0.5930 -1.0788 0.035 Uiso 1 1 calc R . .
C24 C 0.5080(3) -0.6302(2) -1.01362(19) 0.0362(6) Uani 1 1 d . . .
H24 H 0.5515 -0.5880 -1.0604 0.043 Uiso 1 1 calc R . .
C25 C 0.5606(2) -0.6901(2) -0.9342(2) 0.0354(6) Uani 1 1 d . . .
H25 H 0.6400 -0.6887 -0.9249 0.042 Uiso 1 1 calc R . .
C26 C 0.4951(2) -0.75203(19) -0.86838(17) 0.0282(5) Uani 1 1 d . . .
H26 H 0.5323 -0.7954 -0.8147 0.034 Uiso 1 1 calc R . .
N21 N 0.38120(18) -0.75328(14) -0.87737(13) 0.0231(4) Uani 1 1 d . . .
C3 C 0.0369(2) -0.77106(16) -0.87711(15) 0.0216(4) Uani 1 1 d . . .
H3A H 0.0273 -0.7351 -0.8427 0.026 Uiso 1 1 calc R . .
H3B H -0.0125 -0.7342 -0.9296 0.026 Uiso 1 1 calc R . .
N3 N -0.00147(17) -0.86328(14) -0.82407(13) 0.0203(4) Uani 1 1 d . . .
C31 C -0.1275(2) -0.84723(18) -0.79803(16) 0.0247(5) Uani 1 1 d . . .
H31A H -0.1784 -0.8325 -0.8471 0.030 Uiso 1 1 calc R . .
H31B H -0.1419 -0.7922 -0.7854 0.030 Uiso 1 1 calc R . .
C32 C -0.1605(2) -0.93283(17) -0.71823(16) 0.0228(5) Uani 1 1 d . . .
C33 C -0.2632(2) -0.96875(19) -0.71307(17) 0.0270(5) Uani 1 1 d . . .
H33 H -0.3145 -0.9414 -0.7614 0.032 Uiso 1 1 calc R . .
C34 C -0.2895(2) -1.0451(2) -0.63627(18) 0.0311(5) Uani 1 1 d . . .
H34 H -0.3588 -1.0714 -0.6315 0.037 Uiso 1 1 calc R . .
C35 C -0.2144(2) -1.0826(2) -0.56688(17) 0.0312(5) Uani 1 1 d . . .
H35 H -0.2313 -1.1345 -0.5133 0.037 Uiso 1 1 calc R . .
C36 C -0.1136(2) -1.0430(2) -0.57712(17) 0.0294(5) Uani 1 1 d . . .
H36 H -0.0619 -1.0687 -0.5292 0.035 Uiso 1 1 calc R . .
N31 N -0.08563(18) -0.97001(15) -0.65146(14) 0.0252(4) Uani 1 1 d . . .
C4 C -0.1220(2) -0.53515(18) -0.58505(16) 0.0244(5) Uani 1 1 d . . .
H4A H -0.0780 -0.5700 -0.5298 0.029 Uiso 1 1 calc R . .
H4B H -0.1286 -0.4667 -0.6036 0.029 Uiso 1 1 calc R . .
N4 N -0.05843(18) -0.55852(15) -0.65327(13) 0.0228(4) Uani 1 1 d . . .
C41 C 0.0619(2) -0.5333(2) -0.66528(18) 0.0312(6) Uani 1 1 d . . .
H41A H 0.1112 -0.5808 -0.6154 0.037 Uiso 1 1 calc R . .
H41B H 0.0566 -0.4712 -0.6659 0.037 Uiso 1 1 calc R . .
C42 C 0.1199(2) -0.52897(18) -0.74948(17) 0.0263(5) Uani 1 1 d . . .
C43 C 0.2369(2) -0.5664(2) -0.75399(19) 0.0316(6) Uani 1 1 d . . .
H43 H 0.2825 -0.6008 -0.7026 0.038 Uiso 1 1 calc R . .
C44 C 0.2872(2) -0.5526(2) -0.83560(19) 0.0322(6) Uani 1 1 d . . .
H44 H 0.3678 -0.5771 -0.8407 0.039 Uiso 1 1 calc R . .
C45 C 0.2179(2) -0.50284(19) -0.90859(18) 0.0303(5) Uani 1 1 d . . .
H45 H 0.2504 -0.4908 -0.9651 0.036 Uiso 1 1 calc R . .
C46 C 0.1000(2) -0.4708(2) -0.89775(18) 0.0322(6) Uani 1 1 d . . .
H46 H 0.0515 -0.4387 -0.9478 0.039 Uiso 1 1 calc R . .
N41 N 0.0510(2) -0.48312(16) -0.81975(15) 0.0299(5) Uani 1 1 d . . .
C5 C -0.0485(2) -0.65994(17) -0.62602(16) 0.0238(5) Uani 1 1 d . . .
H5A H -0.0053 -0.6753 -0.6717 0.029 Uiso 1 1 calc R . .
H5B H -0.0037 -0.6965 -0.5712 0.029 Uiso 1 1 calc R . .
N5 N -0.16720(17) -0.68523(14) -0.61227(13) 0.0205(4) Uani 1 1 d . . .
C51 C -0.1574(2) -0.78746(16) -0.58420(16) 0.0237(5) Uani 1 1 d . . .
H51A H -0.1246 -0.8235 -0.5247 0.028 Uiso 1 1 calc R . .
H51B H -0.1027 -0.8050 -0.6244 0.028 Uiso 1 1 calc R . .
C52 C -0.2771(2) -0.81226(16) -0.58413(16) 0.0227(5) Uani 1 1 d . . .
C53 C -0.3191(2) -0.88773(17) -0.51414(17) 0.0268(5) Uani 1 1 d . . .
H53 H -0.2729 -0.9258 -0.4635 0.032 Uiso 1 1 calc R . .
C54 C -0.4303(3) -0.90684(19) -0.51934(18) 0.0310(6) Uani 1 1 d . . .
H54 H -0.4611 -0.9582 -0.4722 0.037 Uiso 1 1 calc R . .
C55 C -0.4953(2) -0.84984(19) -0.59423(19) 0.0307(5) Uani 1 1 d . . .
H55 H -0.5702 -0.8625 -0.6003 0.037 Uiso 1 1 calc R . .
C56 C -0.4484(2) -0.77412(19) -0.65981(18) 0.0279(5) Uani 1 1 d . . .
H56 H -0.4943 -0.7338 -0.7102 0.034 Uiso 1 1 calc R . .
N51 N -0.34150(19) -0.75457(15) -0.65602(14) 0.0248(4) Uani 1 1 d . . .
C6 C -0.2287(2) -0.66355(16) -0.54312(15) 0.0213(4) Uani 1 1 d . . .
H6A H -0.3080 -0.6828 -0.5313 0.026 Uiso 1 1 calc R . .
H6B H -0.1832 -0.6989 -0.4885 0.026 Uiso 1 1 calc R . .
N6 N -0.24045(18) -0.56164(14) -0.57164(13) 0.0208(4) Uani 1 1 d . . .
C61 C -0.3051(2) -0.54217(18) -0.50143(16) 0.0263(5) Uani 1 1 d . . .
H61A H -0.2494 -0.5588 -0.4545 0.032 Uiso 1 1 calc R . .
H61B H -0.3672 -0.5829 -0.4759 0.032 Uiso 1 1 calc R . .
C62 C -0.3619(2) -0.44034(18) -0.53348(16) 0.0265(5) Uani 1 1 d . . .
C63 C -0.3816(3) -0.3986(2) -0.4780(2) 0.0378(6) Uani 1 1 d . . .
H63 H -0.3537 -0.4320 -0.4199 0.045 Uiso 1 1 calc R . .
C64 C -0.4424(3) -0.3077(2) -0.5087(2) 0.0471(8) Uani 1 1 d . . .
H64 H -0.4583 -0.2781 -0.4714 0.056 Uiso 1 1 calc R . .
C65 C -0.4800(3) -0.2598(2) -0.5943(2) 0.0481(9) Uani 1 1 d . . .
H65 H -0.5215 -0.1969 -0.6170 0.058 Uiso 1 1 calc R . .
C66 C -0.4554(3) -0.3062(2) -0.6455(2) 0.0438(8) Uani 1 1 d . . .
H66 H -0.4800 -0.2736 -0.7045 0.053 Uiso 1 1 calc R . .
N61 N -0.3982(2) -0.39510(16) -0.61593(15) 0.0318(5) Uani 1 1 d . . .
N7 N 0.1032(5) -1.2107(3) -0.8991(3) 0.0898(14) Uani 1 1 d . . .
C71 C 0.1761(4) -1.2552(3) -0.8512(3) 0.0638(11) Uani 1 1 d . . .
C72 C 0.2669(5) -1.3087(3) -0.7856(4) 0.0955(19) Uani 1 1 d . . .
H72A H 0.2853 -1.2690 -0.7609 0.143 Uiso 1 1 calc R . .
H72B H 0.3385 -1.3284 -0.8129 0.143 Uiso 1 1 calc R . .
H72C H 0.2380 -1.3646 -0.7390 0.143 Uiso 1 1 calc R . .
N8 N -0.1039(8) -1.3239(5) -0.5755(5) 0.071(2) Uani 0.50 1 d P A 1
C81 C -0.1107(8) -1.2644(6) -0.6433(7) 0.0518(19) Uani 0.50 1 d P A 1
C82 C -0.117(2) -1.1858(15) -0.7348(10) 0.068(8) Uani 0.50 1 d P A 1
H82A H -0.1995 -1.1546 -0.7476 0.101 Uiso 0.50 1 calc PR A 1
H82B H -0.0884 -1.2115 -0.7760 0.101 Uiso 0.50 1 calc PR A 1
H82C H -0.0681 -1.1398 -0.7404 0.101 Uiso 0.50 1 calc PR A 1
N8A N 0.0148(11) -1.3389(6) -0.6323(6) 0.102(4) Uani 0.50 1 d P B 2
C81A C -0.0433(12) -1.2711(6) -0.6779(6) 0.065(3) Uani 0.50 1 d P B 2
C82A C -0.1150(16) -1.1882(14) -0.7364(14) 0.069(8) Uani 0.50 1 d P B 2
H82D H -0.1404 -1.1461 -0.7092 0.104 Uiso 0.50 1 calc PR B 2
H82E H -0.1847 -1.2052 -0.7504 0.104 Uiso 0.50 1 calc PR B 2
H82F H -0.0696 -1.1560 -0.7903 0.104 Uiso 0.50 1 calc PR B 2

loop_
_atom_site_aniso_label
_atom_site_aniso_U_11
_atom_site_aniso_U_22
_atom_site_aniso_U_33
_atom_site_aniso_U_23
_atom_site_aniso_U_13
_atom_site_aniso_U_12
Cu1 0.02247(15) 0.02960(16) 0.02295(14) -0.00950(12) 0.00238(11) -0.00321(12)
Cu2 0.02313(15) 0.02664(15) 0.01968(14) -0.00666(12) 0.00168(11) -0.00335(12)
Cu3 0.01966(14) 0.02862(15) 0.02473(15) -0.01016(12) 0.00001(11) -0.00465(11)
Cu4 0.02351(16) 0.03064(16) 0.02746(16) -0.01135(13) 0.00164(12) -0.00195(12)
Cu5 0.02560(16) 0.02855(16) 0.02295(15) -0.00695(12) 0.00186(12) -0.00415(12)
Cu6 0.03093(17) 0.03060(16) 0.02278(15) -0.01241(13) 0.00125(12) -0.00439(13)
Br1 0.03062(13) 0.02438(12) 0.02402(12) -0.00569(10) 0.00480(9) -0.00657(10)
Br2 0.02002(12) 0.02751(12) 0.03402(13) -0.00635(10) -0.00475(9) -0.00140(9)
Br3 0.02496(12) 0.03852(14) 0.02450(12) -0.01882(11) 0.00381(9) -0.00787(10)
Br4 0.03614(14) 0.02296(12) 0.02494(12) -0.00925(10) 0.00556(10) -0.00625(10)
Br5 0.02970(13) 0.02722(12) 0.02238(11) -0.01138(10) 0.00508(9) -0.00204(10)
Br6 0.01950(12) 0.03129(13) 0.03133(13) -0.01061(10) -0.00066(9) -0.00430(9)
C1 0.0193(11) 0.0236(11) 0.0231(11) -0.0092(9) -0.0007(8) -0.0037(9)
N1 0.0187(9) 0.0222(9) 0.0206(9) -0.0097(8) 0.0028(7) -0.0041(7)
C11 0.0316(14) 0.0308(13) 0.0275(12) -0.0171(11) -0.0007(10) -0.0043(10)
C12 0.0349(14) 0.0235(12) 0.0301(13) -0.0152(10) 0.0106(10) -0.0095(10)
C13 0.0512(19) 0.0399(16) 0.0395(16) -0.0272(14) 0.0168(14) -0.0153(14)
C14 0.058(2) 0.0407(17) 0.056(2) -0.0337(16) 0.0306(17) -0.0156(15)
C15 0.0427(18) 0.0307(15) 0.063(2) -0.0224(15) 0.0258(16) -0.0056(13)
C16 0.0305(15) 0.0282(13) 0.0431(16) -0.0092(12) 0.0115(12) -0.0019(11)
N11 0.0276(11) 0.0259(11) 0.0308(11) -0.0111(9) 0.0077(9) -0.0026(9)
C2 0.0217(11) 0.0211(10) 0.0176(10) -0.0083(9) 0.0017(8) -0.0032(8)
N2 0.0172(9) 0.0200(9) 0.0220(9) -0.0083(8) 0.0030(7) -0.0041(7)
C21 0.0200(11) 0.0182(10) 0.0230(11) -0.0051(9) 0.0002(9) -0.0032(8)
C22 0.0208(11) 0.0206(10) 0.0239(11) -0.0109(9) 0.0010(9) -0.0027(8)
C23 0.0282(13) 0.0274(12) 0.0254(12) -0.0062(10) -0.0002(10) -0.0067(10)
C24 0.0254(13) 0.0362(15) 0.0352(14) -0.0042(12) 0.0035(11) -0.0126(11)
C25 0.0208(13) 0.0369(15) 0.0432(16) -0.0119(13) -0.0035(11) -0.0080(11)
C26 0.0239(12) 0.0314(13) 0.0286(12) -0.0125(11) -0.0042(10) -0.0035(10)
N21 0.0226(10) 0.0228(10) 0.0232(10) -0.0100(8) 0.0006(8) -0.0039(8)
C3 0.0192(11) 0.0202(11) 0.0214(11) -0.0069(9) 0.0024(8) -0.0024(8)
N3 0.0148(9) 0.0212(9) 0.0216(9) -0.0080(8) 0.0025(7) -0.0018(7)
C31 0.0154(11) 0.0269(12) 0.0250(11) -0.0076(10) 0.0025(9) -0.0009(9)
C32 0.0178(11) 0.0234(11) 0.0238(11) -0.0094(9) 0.0025(9) -0.0004(9)
C33 0.0176(11) 0.0341(13) 0.0263(12) -0.0112(10) -0.0003(9) -0.0040(9)
C34 0.0233(13) 0.0372(14) 0.0301(13) -0.0111(11) 0.0042(10) -0.0129(11)
C35 0.0255(13) 0.0346(14) 0.0263(12) -0.0081(11) 0.0064(10) -0.0077(11)
C36 0.0218(12) 0.0380(14) 0.0222(12) -0.0092(11) 0.0006(9) -0.0035(10)
N31 0.0187(10) 0.0300(11) 0.0237(10) -0.0102(9) 0.0025(8) -0.0038(8)
C4 0.0235(12) 0.0305(12) 0.0227(11) -0.0137(10) 0.0028(9) -0.0097(9)
N4 0.0195(10) 0.0284(10) 0.0224(9) -0.0120(8) 0.0024(7) -0.0081(8)
C41 0.0258(13) 0.0455(15) 0.0290(13) -0.0190(12) 0.0056(10) -0.0186(11)
C42 0.0230(12) 0.0298(12) 0.0282(12) -0.0123(10) 0.0042(9) -0.0134(10)
C43 0.0226(13) 0.0425(15) 0.0324(13) -0.0177(12) 0.0004(10) -0.0097(11)
C44 0.0229(13) 0.0417(15) 0.0381(14) -0.0231(13) 0.0049(10) -0.0087(11)
C45 0.0291(13) 0.0329(13) 0.0322(13) -0.0172(11) 0.0085(10) -0.0108(11)
C46 0.0282(14) 0.0341(14) 0.0275(13) -0.0082(11) 0.0032(10) -0.0068(11)
N41 0.0239(11) 0.0323(11) 0.0282(11) -0.0099(9) 0.0046(8) -0.0055(9)
C5 0.0173(11) 0.0281(12) 0.0256(11) -0.0128(10) 0.0012(9) -0.0021(9)
N5 0.0192(9) 0.0218(9) 0.0210(9) -0.0103(8) 0.0029(7) -0.0043(7)
C51 0.0217(11) 0.0202(11) 0.0271(12) -0.0101(9) 0.0008(9) -0.0009(9)
C52 0.0240(12) 0.0199(10) 0.0257(11) -0.0126(9) 0.0024(9) -0.0024(9)
C53 0.0325(14) 0.0215(11) 0.0273(12) -0.0113(10) 0.0000(10) -0.0057(10)
C54 0.0370(15) 0.0270(12) 0.0339(14) -0.0164(11) 0.0096(11) -0.0149(11)
C55 0.0281(13) 0.0331(13) 0.0393(14) -0.0222(12) 0.0016(11) -0.0098(11)
C56 0.0261(13) 0.0304(13) 0.0314(13) -0.0173(11) -0.0025(10) -0.0039(10)
N51 0.0255(11) 0.0258(10) 0.0247(10) -0.0125(8) 0.0005(8) -0.0051(8)
C6 0.0209(11) 0.0194(10) 0.0209(10) -0.0077(9) 0.0032(8) -0.0033(8)
N6 0.0223(10) 0.0209(9) 0.0193(9) -0.0094(8) 0.0030(7) -0.0045(7)
C61 0.0328(13) 0.0265(12) 0.0190(11) -0.0110(9) 0.0054(9) -0.0051(10)
C62 0.0275(13) 0.0270(12) 0.0261(12) -0.0133(10) 0.0111(10) -0.0095(10)
C63 0.0405(16) 0.0410(16) 0.0418(16) -0.0280(14) 0.0098(13) -0.0096(13)
C64 0.054(2) 0.0405(17) 0.059(2) -0.0361(16) 0.0204(16) -0.0115(15)
C65 0.053(2) 0.0233(13) 0.059(2) -0.0167(14) 0.0244(16) -0.0048(13)
C66 0.055(2) 0.0280(14) 0.0333(15) -0.0064(12) 0.0125(14) 0.0008(13)
N61 0.0401(13) 0.0241(10) 0.0256(11) -0.0098(9) 0.0082(9) -0.0011(9)
N7 0.113(4) 0.072(3) 0.072(3) -0.011(2) -0.031(3) -0.031(3)
C71 0.075(3) 0.043(2) 0.067(3) -0.0137(19) -0.006(2) -0.021(2)
C72 0.069(3) 0.052(3) 0.131(5) -0.008(3) -0.028(3) -0.007(2)
N8 0.092(6) 0.048(4) 0.071(5) -0.016(4) -0.031(4) -0.019(4)
C81 0.059(5) 0.039(4) 0.066(6) -0.030(4) -0.015(4) -0.006(4)
C82 0.117(16) 0.058(13) 0.045(8) -0.030(9) -0.023(8) -0.024(10)
N8A 0.181(11) 0.048(4) 0.077(6) -0.007(4) -0.073(7) -0.034(5)
C81A 0.114(9) 0.043(4) 0.048(5) -0.018(4) -0.019(5) -0.032(5)
C82A 0.050(9) 0.041(11) 0.111(16) -0.030(10) 0.004(8) -0.011(7)

loop_
_atom_type_symbol
_atom_type_description
_atom_type_scat_dispersion_real
_atom_type_scat_dispersion_imag
_atom_type_scat_source
C C 0.0033 0.0016 'International Tables Vol C Tables 4.2.6.8 and 6.1.1.4'
H H 0.0000 0.0000 'International Tables Vol C Tables 4.2.6.8 and 6.1.1.4'
N N 0.0061 0.0033 'International Tables Vol C Tables 4.2.6.8 and 6.1.1.4'
Br Br -0.2901 2.4595 'International Tables Vol C Tables 4.2.6.8 and 6.1.1.4'
Cu Cu 0.3201 1.2651 'International Tables Vol C Tables 4.2.6.8 and 6.1.1.4'

loop_
_geom_angle_atom_site_label_1
_geom_angle_atom_site_label_2
_geom_angle_atom_site_label_3
_geom_angle
_geom_angle_site_symmetry_1
_geom_angle_site_symmetry_3
_geom_angle_publ_flag
N11 Cu1 N1 79.45(8) . . ?
N11 Cu1 Br1 120.63(6) . . ?
N1 Cu1 Br1 106.00(5) . . ?
N11 Cu1 Br2 102.61(7) . . ?
N1 Cu1 Br2 135.49(5) . . ?
Br1 Cu1 Br2 110.238(15) . . ?
N11 Cu1 Cu2 126.74(6) . . ?
N1 Cu1 Cu2 86.34(5) . . ?
Br1 Cu1 Cu2 112.627(15) . . ?
Br2 Cu1 Cu2 56.399(11) . . ?
N11 Cu1 Cu3 160.07(7) . . ?
N1 Cu1 Cu3 82.99(5) . . ?
Br1 Cu1 Cu3 55.904(11) . . ?
Br2 Cu1 Cu3 96.493(14) . . ?
Cu2 Cu1 Cu3 60.818(11) . . ?
N21 Cu2 N2 80.79(8) . . ?
N21 Cu2 Br3 122.68(6) . . ?
N2 Cu2 Br3 108.58(5) . . ?
N21 Cu2 Br2 99.36(6) . . ?
N2 Cu2 Br2 132.35(5) . . ?
Br3 Cu2 Br2 110.693(15) . . ?
N21 Cu2 Cu1 125.58(6) . . ?
N2 Cu2 Cu1 85.00(5) . . ?
Br3 Cu2 Cu1 111.668(14) . . ?
Br2 Cu2 Cu1 56.018(11) . . ?
N21 Cu2 Cu3 163.20(6) . . ?
N2 Cu2 Cu3 85.22(5) . . ?
Br3 Cu2 Cu3 53.764(11) . . ?
Br2 Cu2 Cu3 96.924(13) . . ?
Cu1 Cu2 Cu3 61.788(11) . . ?
N31 Cu3 N3 80.89(8) . . ?
N31 Cu3 Br3 116.69(6) . . ?
N3 Cu3 Br3 107.07(5) . . ?
N31 Cu3 Br1 92.04(6) . . ?
N3 Cu3 Br1 109.32(5) . . ?
Br3 Cu3 Br1 136.513(16) . . ?
N31 Cu3 Cu2 158.96(6) . . ?
N3 Cu3 Cu2 83.87(5) . . ?
Br3 Cu3 Cu2 54.752(11) . . ?
Br1 Cu3 Cu2 106.707(14) . . ?
N31 Cu3 Cu1 134.82(6) . . ?
N3 Cu3 Cu1 85.17(5) . . ?
Br3 Cu3 Cu1 108.474(14) . . ?
Br1 Cu3 Cu1 52.962(11) . . ?
Cu2 Cu3 Cu1 57.394(11) . . ?
N41 Cu4 N4 80.80(8) . . ?
N41 Cu4 Br4 118.70(7) . . ?
N4 Cu4 Br4 112.41(6) . . ?
N41 Cu4 Br5 94.03(7) . . ?
N4 Cu4 Br5 114.49(5) . . ?
Br4 Cu4 Br5 125.987(16) . . ?
N41 Cu4 Cu6 158.09(7) . . ?
N4 Cu4 Cu6 81.59(5) . . ?
Br4 Cu4 Cu6 57.480(11) . . ?
Br5 Cu4 Cu6 105.111(15) . . ?
N41 Cu4 Cu5 131.45(7) . . ?
N4 Cu4 Cu5 85.04(5) . . ?
Br4 Cu4 Cu5 109.665(15) . . ?
Br5 Cu4 Cu5 51.270(11) . . ?
Cu6 Cu4 Cu5 59.336(11) . . ?
N51 Cu5 N5 79.86(8) . . ?
N51 Cu5 Br5 125.41(6) . . ?
N5 Cu5 Br5 107.83(5) . . ?
N51 Cu5 Br6 98.51(6) . . ?
N5 Cu5 Br6 125.29(5) . . ?
Br5 Cu5 Br6 116.131(15) . . ?
N51 Cu5 Cu6 127.56(6) . . ?
N5 Cu5 Cu6 85.26(5) . . ?
Br5 Cu5 Cu6 107.030(14) . . ?
Br6 Cu5 Cu6 52.510(11) . . ?
N51 Cu5 Cu4 158.87(6) . . ?
N5 Cu5 Cu4 80.45(5) . . ?
Br5 Cu5 Cu4 54.913(11) . . ?
Br6 Cu5 Cu4 99.055(14) . . ?
Cu6 Cu5 Cu4 57.860(11) . . ?
N61 Cu6 N6 79.94(8) . . ?
N61 Cu6 Br6 119.56(7) . . ?
N6 Cu6 Br6 118.93(5) . . ?
N61 Cu6 Br4 95.51(7) . . ?
N6 Cu6 Br4 119.16(5) . . ?
Br6 Cu6 Br4 115.617(15) . . ?
N61 Cu6 Cu4 133.76(7) . . ?
N6 Cu6 Cu4 87.71(5) . . ?
Br6 Cu6 Cu4 105.480(15) . . ?
Br4 Cu6 Cu4 52.933(11) . . ?
N61 Cu6 Cu5 154.84(6) . . ?
N6 Cu6 Cu5 82.51(5) . . ?
Br6 Cu6 Cu5 55.563(11) . . ?
Br4 Cu6 Cu5 108.789(14) . . ?
Cu4 Cu6 Cu5 62.804(12) . . ?
Cu1 Br1 Cu3 71.134(12) . . ?
Cu1 Br2 Cu2 67.583(12) . . ?
Cu3 Br3 Cu2 71.484(12) . . ?
Cu4 Br4 Cu6 69.587(13) . . ?
Cu5 Br5 Cu4 73.817(13) . . ?
Cu6 Br6 Cu5 71.927(13) . . ?
N3 C1 N1 109.52(19) . . ?
N3 C1 H1A 109.8 . . ?
N1 C1 H1A 109.8 . . ?
N3 C1 H1B 109.8 . . ?
N1 C1 H1B 109.8 . . ?
H1A C1 H1B 108.2 . . ?
C1 N1 C2 109.26(18) . . ?
C1 N1 C11 108.78(19) . . ?
C2 N1 C11 109.56(19) . . ?
C1 N1 Cu1 115.14(14) . . ?
C2 N1 Cu1 109.79(14) . . ?
C11 N1 Cu1 104.12(14) . . ?
N1 C11 C12 112.6(2) . . ?
N1 C11 H11A 109.1 . . ?
C12 C11 H11A 109.1 . . ?
N1 C11 H11B 109.1 . . ?
C12 C11 H11B 109.1 . . ?
H11A C11 H11B 107.8 . . ?
N11 C12 C13 122.1(3) . . ?
N11 C12 C11 115.7(2) . . ?
C13 C12 C11 122.2(3) . . ?
C12 C13 C14 118.5(3) . . ?
C12 C13 H13 120.8 . . ?
C14 C13 H13 120.8 . . ?
C15 C14 C13 119.4(3) . . ?
C15 C14 H14 120.3 . . ?
C13 C14 H14 120.3 . . ?
C14 C15 C16 118.9(3) . . ?
C14 C15 H15 120.6 . . ?
C16 C15 H15 120.6 . . ?
N11 C16 C15 122.2(3) . . ?
N11 C16 H16 118.9 . . ?
C15 C16 H16 118.9 . . ?
C12 N11 C16 118.8(2) . . ?
C12 N11 Cu1 116.30(17) . . ?
C16 N11 Cu1 124.6(2) . . ?
N2 C2 N1 108.99(18) . . ?
N2 C2 H2A 109.9 . . ?
N1 C2 H2A 109.9 . . ?
N2 C2 H2B 109.9 . . ?
N1 C2 H2B 109.9 . . ?
H2A C2 H2B 108.3 . . ?
C2 N2 C3 108.44(18) . . ?
C2 N2 C21 109.67(18) . . ?
C3 N2 C21 108.27(18) . . ?
C2 N2 Cu2 113.94(14) . . ?
C3 N2 Cu2 112.22(14) . . ?
C21 N2 Cu2 104.10(14) . . ?
N2 C21 C22 112.82(19) . . ?
N2 C21 H21A 109.0 . . ?
C22 C21 H21A 109.0 . . ?
N2 C21 H21B 109.0 . . ?
C22 C21 H21B 109.0 . . ?
H21A C21 H21B 107.8 . . ?
N21 C22 C23 122.3(2) . . ?
N21 C22 C21 116.3(2) . . ?
C23 C22 C21 121.3(2) . . ?
C24 C23 C22 118.5(2) . . ?
C24 C23 H23 120.8 . . ?
C22 C23 H23 120.8 . . ?
C25 C24 C23 119.3(3) . . ?
C25 C24 H24 120.4 . . ?
C23 C24 H24 120.4 . . ?
C24 C25 C26 118.6(3) . . ?
C24 C25 H25 120.7 . . ?
C26 C25 H25 120.7 . . ?
N21 C26 C25 122.6(2) . . ?
N21 C26 H26 118.7 . . ?
C25 C26 H26 118.7 . . ?
C22 N21 C26 118.7(2) . . ?
C22 N21 Cu2 114.89(16) . . ?
C26 N21 Cu2 125.63(17) . . ?
N3 C3 N2 109.32(18) . . ?
N3 C3 H3A 109.8 . . ?
N2 C3 H3A 109.8 . . ?
N3 C3 H3B 109.8 . . ?
N2 C3 H3B 109.8 . . ?
H3A C3 H3B 108.3 . . ?
C1 N3 C3 109.67(18) . . ?
C1 N3 C31 109.74(19) . . ?
C3 N3 C31 108.46(18) . . ?
C1 N3 Cu3 110.79(14) . . ?
C3 N3 Cu3 113.89(15) . . ?
C31 N3 Cu3 104.08(14) . . ?
N3 C31 C32 111.44(19) . . ?
N3 C31 H31A 109.3 . . ?
C32 C31 H31A 109.3 . . ?
N3 C31 H31B 109.3 . . ?
C32 C31 H31B 109.3 . . ?
H31A C31 H31B 108.0 . . ?
N31 C32 C33 122.2(2) . . ?
N31 C32 C31 115.3(2) . . ?
C33 C32 C31 122.4(2) . . ?
C34 C33 C32 118.8(2) . . ?
C34 C33 H33 120.6 . . ?
C32 C33 H33 120.6 . . ?
C35 C34 C33 119.3(2) . . ?
C35 C34 H34 120.3 . . ?
C33 C34 H34 120.3 . . ?
C34 C35 C36 118.4(2) . . ?
C34 C35 H35 120.8 . . ?
C36 C35 H35 120.8 . . ?
N31 C36 C35 123.1(2) . . ?
N31 C36 H36 118.4 . . ?
C35 C36 H36 118.4 . . ?
C36 N31 C32 118.0(2) . . ?
C36 N31 Cu3 123.98(17) . . ?
C32 N31 Cu3 111.44(16) . . ?
N6 C4 N4 108.58(19) . . ?
N6 C4 H4A 110.0 . . ?
N4 C4 H4A 110.0 . . ?
N6 C4 H4B 110.0 . . ?
N4 C4 H4B 110.0 . . ?
H4A C4 H4B 108.4 . . ?
C5 N4 C4 110.14(19) . . ?
C5 N4 C41 109.2(2) . . ?
C4 N4 C41 108.29(19) . . ?
C5 N4 Cu4 109.14(14) . . ?
C4 N4 Cu4 116.65(15) . . ?
C41 N4 Cu4 103.06(15) . . ?
N4 C41 C42 111.4(2) . . ?
N4 C41 H41A 109.3 . . ?
C42 C41 H41A 109.3 . . ?
N4 C41 H41B 109.3 . . ?
C42 C41 H41B 109.3 . . ?
H41A C41 H41B 108.0 . . ?
N41 C42 C43 122.7(2) . . ?
N41 C42 C41 115.2(2) . . ?
C43 C42 C41 122.0(2) . . ?
C42 C43 C44 118.7(3) . . ?
C42 C43 H43 120.6 . . ?
C44 C43 H43 120.6 . . ?
C45 C44 C43 118.9(3) . . ?
C45 C44 H44 120.5 . . ?
C43 C44 H44 120.5 . . ?
C44 C45 C46 118.6(3) . . ?
C44 C45 H45 120.7 . . ?
C46 C45 H45 120.7 . . ?
N41 C46 C45 122.9(3) . . ?
N41 C46 H46 118.5 . . ?
C45 C46 H46 118.5 . . ?
C42 N41 C46 118.1(2) . . ?
C42 N41 Cu4 113.13(17) . . ?
C46 N41 Cu4 125.79(19) . . ?
N5 C5 N4 109.17(19) . . ?
N5 C5 H5A 109.8 . . ?
N4 C5 H5A 109.8 . . ?
N5 C5 H5B 109.8 . . ?
N4 C5 H5B 109.8 . . ?
H5A C5 H5B 108.3 . . ?
C5 N5 C6 108.87(18) . . ?
C5 N5 C51 109.28(18) . . ?
C6 N5 C51 109.02(18) . . ?
C5 N5 Cu5 118.18(14) . . ?
C6 N5 Cu5 108.85(14) . . ?
C51 N5 Cu5 102.24(14) . . ?
N5 C51 C52 110.18(19) . . ?
N5 C51 H51A 109.6 . . ?
C52 C51 H51A 109.6 . . ?
N5 C51 H51B 109.6 . . ?
C52 C51 H51B 109.6 . . ?
H51A C51 H51B 108.1 . . ?
N51 C52 C53 122.5(2) . . ?
N51 C52 C51 115.3(2) . . ?
C53 C52 C51 122.2(2) . . ?
C52 C53 C54 118.8(2) . . ?
C52 C53 H53 120.6 . . ?
C54 C53 H53 120.6 . . ?
C55 C54 C53 119.0(2) . . ?
C55 C54 H54 120.5 . . ?
C53 C54 H54 120.5 . . ?
C56 C55 C54 118.4(2) . . ?
C56 C55 H55 120.8 . . ?
C54 C55 H55 120.8 . . ?
N51 C56 C55 123.4(3) . . ?
N51 C56 H56 118.3 . . ?
C55 C56 H56 118.3 . . ?
C56 N51 C52 117.8(2) . . ?
C56 N51 Cu5 125.85(18) . . ?
C52 N51 Cu5 113.19(16) . . ?
N6 C6 N5 109.07(18) . . ?
N6 C6 H6A 109.9 . . ?
N5 C6 H6A 109.9 . . ?
N6 C6 H6B 109.9 . . ?
N5 C6 H6B 109.9 . . ?
H6A C6 H6B 108.3 . . ?
C6 N6 C4 109.10(19) . . ?
C6 N6 C61 107.54(18) . . ?
C4 N6 C61 109.97(19) . . ?
C6 N6 Cu6 118.04(15) . . ?
C4 N6 Cu6 106.68(14) . . ?
C61 N6 Cu6 105.32(15) . . ?
N6 C61 C62 112.8(2) . . ?
N6 C61 H61A 109.0 . . ?
C62 C61 H61A 109.0 . . ?
N6 C61 H61B 109.0 . . ?
C62 C61 H61B 109.0 . . ?
H61A C61 H61B 107.8 . . ?
N61 C62 C63 122.2(3) . . ?
N61 C62 C61 116.5(2) . . ?
C63 C62 C61 121.1(2) . . ?
C64 C63 C62 118.8(3) . . ?
C64 C63 H63 120.6 . . ?
C62 C63 H63 120.6 . . ?
C63 C64 C65 119.5(3) . . ?
C63 C64 H64 120.2 . . ?
C65 C64 H64 120.2 . . ?
C66 C65 C64 117.9(3) . . ?
C66 C65 H65 121.1 . . ?
C64 C65 H65 121.1 . . ?
N61 C66 C65 123.1(3) . . ?
N61 C66 H66 118.5 . . ?
C65 C66 H66 118.5 . . ?
C62 N61 C66 118.5(2) . . ?
C62 N61 Cu6 115.99(17) . . ?
C66 N61 Cu6 125.0(2) . . ?
N7 C71 C72 175.7(6) . . ?
C71 C72 H72A 109.5 . . ?
C71 C72 H72B 109.5 . . ?
H72A C72 H72B 109.5 . . ?
C71 C72 H72C 109.5 . . ?
H72A C72 H72C 109.5 . . ?
H72B C72 H72C 109.5 . . ?
N8 C81 C82 178.7(14) . . ?
C81 C82 H82A 109.5 . . ?
C81 C82 H82B 109.5 . . ?
H82A C82 H82B 109.5 . . ?
C81 C82 H82C 109.5 . . ?
H82A C82 H82C 109.5 . . ?
H82B C82 H82C 109.5 . . ?
N8A C81A C82A 178.2(13) . . ?
C81A C82A H82D 109.5 . . ?
C81A C82A H82E 109.5 . . ?
H82D C82A H82E 109.5 . . ?
C81A C82A H82F 109.5 . . ?
H82D C82A H82F 109.5 . . ?
H82E C82A H82F 109.5 . . ?

loop_
_geom_bond_atom_site_label_1
_geom_bond_atom_site_label_2
_geom_bond_distance
_geom_bond_site_symmetry_2
_geom_bond_publ_flag
Cu1 N11 2.076(2) . ?
Cu1 N1 2.244(2) . ?
Cu1 Br1 2.4039(4) . ?
Cu1 Br2 2.4436(4) . ?
Cu1 Cu2 2.7242(5) . ?
Cu1 Cu3 2.8497(4) . ?
Cu2 N21 2.081(2) . ?
Cu2 N2 2.224(2) . ?
Cu2 Br3 2.4316(4) . ?
Cu2 Br2 2.4545(4) . ?
Cu2 Cu3 2.8234(4) . ?
Cu3 N31 2.136(2) . ?
Cu3 N3 2.237(2) . ?
Cu3 Br3 2.4016(4) . ?
Cu3 Br1 2.4938(4) . ?
Cu4 N41 2.106(2) . ?
Cu4 N4 2.228(2) . ?
Cu4 Br4 2.3798(4) . ?
Cu4 Br5 2.5017(4) . ?
Cu4 Cu6 2.7951(5) . ?
Cu4 Cu5 2.9361(5) . ?
Cu5 N51 2.105(2) . ?
Cu5 N5 2.240(2) . ?
Cu5 Br5 2.3849(4) . ?
Cu5 Br6 2.4634(4) . ?
Cu5 Cu6 2.8395(5) . ?
Cu6 N61 2.082(2) . ?
Cu6 N6 2.229(2) . ?
Cu6 Br6 2.3700(4) . ?
Cu6 Br4 2.5148(4) . ?
C1 N3 1.463(3) . ?
C1 N1 1.466(3) . ?
C1 H1A 0.9900 . ?
C1 H1B 0.9900 . ?
N1 C2 1.473(3) . ?
N1 C11 1.473(3) . ?
C11 C12 1.509(4) . ?
C11 H11A 0.9900 . ?
C11 H11B 0.9900 . ?
C12 N11 1.337(4) . ?
C12 C13 1.388(4) . ?
C13 C14 1.398(5) . ?
C13 H13 0.9500 . ?
C14 C15 1.365(6) . ?
C14 H14 0.9500 . ?
C15 C16 1.387(4) . ?
C15 H15 0.9500 . ?
C16 N11 1.347(4) . ?
C16 H16 0.9500 . ?
C2 N2 1.464(3) . ?
C2 H2A 0.9900 . ?
C2 H2B 0.9900 . ?
N2 C3 1.473(3) . ?
N2 C21 1.483(3) . ?
C21 C22 1.508(3) . ?
C21 H21A 0.9900 . ?
C21 H21B 0.9900 . ?
C22 N21 1.334(3) . ?
C22 C23 1.391(4) . ?
C23 C24 1.390(4) . ?
C23 H23 0.9500 . ?
C24 C25 1.381(4) . ?
C24 H24 0.9500 . ?
C25 C26 1.383(4) . ?
C25 H25 0.9500 . ?
C26 N21 1.341(3) . ?
C26 H26 0.9500 . ?
C3 N3 1.469(3) . ?
C3 H3A 0.9900 . ?
C3 H3B 0.9900 . ?
N3 C31 1.484(3) . ?
C31 C32 1.511(3) . ?
C31 H31A 0.9900 . ?
C31 H31B 0.9900 . ?
C32 N31 1.343(3) . ?
C32 C33 1.389(3) . ?
C33 C34 1.384(4) . ?
C33 H33 0.9500 . ?
C34 C35 1.377(4) . ?
C34 H34 0.9500 . ?
C35 C36 1.385(4) . ?
C35 H35 0.9500 . ?
C36 N31 1.341(3) . ?
C36 H36 0.9500 . ?
C4 N6 1.469(3) . ?
C4 N4 1.479(3) . ?
C4 H4A 0.9900 . ?
C4 H4B 0.9900 . ?
N4 C5 1.466(3) . ?
N4 C41 1.483(3) . ?
C41 C42 1.510(4) . ?
C41 H41A 0.9900 . ?
C41 H41B 0.9900 . ?
C42 N41 1.340(3) . ?
C42 C43 1.378(4) . ?
C43 C44 1.397(4) . ?
C43 H43 0.9500 . ?
C44 C45 1.379(4) . ?
C44 H44 0.9500 . ?
C45 C46 1.385(4) . ?
C45 H45 0.9500 . ?
C46 N41 1.342(3) . ?
C46 H46 0.9500 . ?
C5 N5 1.464(3) . ?
C5 H5A 0.9900 . ?
C5 H5B 0.9900 . ?
N5 C6 1.470(3) . ?
N5 C51 1.476(3) . ?
C51 C52 1.505(3) . ?
C51 H51A 0.9900 . ?
C51 H51B 0.9900 . ?
C52 N51 1.349(3) . ?
C52 C53 1.385(4) . ?
C53 C54 1.392(4) . ?
C53 H53 0.9500 . ?
C54 C55 1.386(4) . ?
C54 H54 0.9500 . ?
C55 C56 1.382(4) . ?
C55 H55 0.9500 . ?
C56 N51 1.342(3) . ?
C56 H56 0.9500 . ?
C6 N6 1.468(3) . ?
C6 H6A 0.9900 . ?
C6 H6B 0.9900 . ?
N6 C61 1.481(3) . ?
C61 C62 1.508(4) . ?
C61 H61A 0.9900 . ?
C61 H61B 0.9900 . ?
C62 N61 1.334(3) . ?
C62 C63 1.383(4) . ?
C63 C64 1.379(5) . ?
C63 H63 0.9500 . ?
C64 C65 1.385(5) . ?
C64 H64 0.9500 . ?
C65 C66 1.379(5) . ?
C65 H65 0.9500 . ?
C66 N61 1.340(4) . ?
C66 H66 0.9500 . ?
N7 C71 1.128(6) . ?
C71 C72 1.457(7) . ?
C72 H72A 0.9800 . ?
C72 H72B 0.9800 . ?
C72 H72C 0.9800 . ?
N8 C81 1.118(11) . ?
C81 C82 1.50(2) . ?
C82 H82A 0.9800 . ?
C82 H82B 0.9800 . ?
C82 H82C 0.9800 . ?
N8A C81A 1.142(13) . ?
C81A C82A 1.42(2) . ?
C82A H82D 0.9800 . ?
C82A H82E 0.9800 . ?
C82A H82F 0.9800 . ?
